data_4087816
loop_
_publ_author_name
'Fieser, Megan E.'
'Johnson, Casey W.'
'Bates, Jefferson E.'
'Ziller, Joseph W.'
'Furche, Filipp'
'Evans, William J.'

_publ_section_title
;
 Dinitrogen Reduction, Sulfur Reduction, and Isoprene Polymerization via
 Photochemical Activation of Trivalent Bis(cyclopentadienyl)
 Rare-Earth-Metal Allyl Complexes
;
_journal_issue 17
_journal_name_full Organometallics
_journal_page_first 4387
_journal_paper_doi 10.1021/acs.organomet.5b00613
_journal_volume 34
_journal_year 2015
_chemical_absolute_configuration ad
_chemical_formula_sum 'C40 H60 S Y2'
_chemical_formula_weight 750.76
_space_group_crystal_system tetragonal
_space_group_IT_number 114
_space_group_name_Hall 'P -4 2n'
_space_group_name_H-M_alt 'P -4 21 c'
_atom_sites_solution_hydrogens geom
_audit_creation_method SHELXL-2014/6
_cell_angle_alpha 90
_cell_angle_beta 90
_cell_angle_gamma 90
_cell_formula_units_Z 4
_cell_length_a 14.7891(7)
_cell_length_b 14.7891(7)
_cell_length_c 18.9371(9)
_cell_measurement_reflns_used 9978
_cell_measurement_temperature 143(2)
_cell_measurement_theta_max 27.82
_cell_measurement_theta_min 2.55
_cell_volume 4141.9(3)
_computing_cell_refinement 'Bruker SAINT, 7.68a, 2009'
_computing_data_collection 'Bruker APEX2, 2011.4-1, 2011'
_computing_data_reduction 'Bruker SAINT, 7.68a, 2009'
_computing_molecular_graphics 'Bruker SHELXTL'
_computing_publication_material 'Bruker SHELXTL'
_computing_structure_refinement 'SHELXL-2014/6 (Sheldrick, 2014)'
_computing_structure_solution 'SHELXS-97 (Sheldrick, 2008)'
_diffrn_ambient_temperature 143(2)
_diffrn_measured_fraction_theta_full 1.000
_diffrn_measured_fraction_theta_max 1.000
_diffrn_measurement_device_type 'Bruker APEX-II CCD'
_diffrn_measurement_method '\f and \w scans'
_diffrn_radiation_type MoK\a
_diffrn_radiation_wavelength 0.71073
_diffrn_reflns_av_R_equivalents 0.0489
_diffrn_reflns_av_unetI/netI 0.0319
_diffrn_reflns_Laue_measured_fraction_full 1.000
_diffrn_reflns_Laue_measured_fraction_max 1.000
_diffrn_reflns_limit_h_max 18
_diffrn_reflns_limit_h_min -18
_diffrn_reflns_limit_k_max 18
_diffrn_reflns_limit_k_min -18
_diffrn_reflns_limit_l_max 24
_diffrn_reflns_limit_l_min -23
_diffrn_reflns_number 31743
_diffrn_reflns_point_group_measured_fraction_full 1.000
_diffrn_reflns_point_group_measured_fraction_max 0.998
_diffrn_reflns_theta_full 25.242
_diffrn_reflns_theta_max 27.091
_diffrn_reflns_theta_min 1.747
_diffrn_source 'fine-focus sealed tube'
_exptl_absorpt_coefficient_mu 2.861
_exptl_absorpt_correction_T_max 0.8974
_exptl_absorpt_correction_T_min 0.5618
_exptl_absorpt_correction_type numerical
_exptl_absorpt_process_details 'Bruker SADABS 2008/1'
_exptl_crystal_colour colorless
_exptl_crystal_density_diffrn 1.204
_exptl_crystal_density_meas ?
_exptl_crystal_density_method not_measured
_exptl_crystal_description prism
_exptl_crystal_F_000 1576
_exptl_crystal_size_max 0.264
_exptl_crystal_size_mid 0.072
_exptl_crystal_size_min 0.070
_refine_diff_density_max 0.469
_refine_diff_density_min -0.181
_refine_diff_density_rms 0.052
_refine_ls_abs_structure_details
; 
 Flack x determined using 1697 quotients [(I+)-(I-)]/[(I+)+(I-)] 
 (Parsons, Flack and Wagner, Acta Cryst. B69 (2013) 249-259). 
;
_refine_ls_abs_structure_Flack -0.022(3)
_refine_ls_extinction_method none
_refine_ls_goodness_of_fit_ref 1.051
_refine_ls_hydrogen_treatment constr
_refine_ls_matrix_type full
_refine_ls_number_parameters 205
_refine_ls_number_reflns 4554
_refine_ls_number_restraints 0
_refine_ls_restrained_S_all 1.051
_refine_ls_R_factor_all 0.0357
_refine_ls_R_factor_gt 0.0286
_refine_ls_shift/su_max 0.001
_refine_ls_shift/su_mean 0.000
_refine_ls_structure_factor_coef Fsqd
_refine_ls_weighting_details 'w=1/[\s^2^(Fo^2^)+(0.0363P)^2^] where P=(Fo^2^+2Fc^2^)/3'
_refine_ls_weighting_scheme calc
_refine_ls_wR_factor_gt 0.0611
_refine_ls_wR_factor_ref 0.0633
_reflns_Friedel_coverage 0.800
_reflns_Friedel_fraction_full 1.000
_reflns_Friedel_fraction_max 0.996
_reflns_number_gt 4107
_reflns_number_total 4554
_reflns_threshold_expression 'I > 2\s(I)'
_cod_data_source_file om5b00613_si_003.cif
_cod_data_source_block mef19
_cod_depositor_comments
;
The following automatic conversions were performed:

data item '_exptl_crystal_density_meas' value 'not_measured' was
changed to '?' -- the value is perceived as not measured.

Automatic conversion script
Id: cif_fix_values 6909 2019-04-08 15:41:33Z antanas 
;
_cod_original_cell_volume 4141.9(4)
_cod_database_code 4087816
_shelx_space_group_comment
; 
The symmetry employed for this shelxl refinement is uniquely defined 
by the following loop, which should always be used as a source of 
symmetry information in preference to the above space-group names. 
They are only intended as comments. 
;
_shelx_estimated_absorpt_t_min 0.519
_shelx_estimated_absorpt_t_max 0.825
_shelxl_version_number 2014/6

loop_
_space_group_symop_operation_xyz
'x, y, z'
'-x, -y, z'
'y, -x, -z'
'-y, x, -z'
'-x+1/2, y+1/2, -z+1/2'
'x+1/2, -y+1/2, -z+1/2'
'-y+1/2, -x+1/2, z+1/2'
'y+1/2, x+1/2, z+1/2'

loop_
_atom_site_label
_atom_site_type_symbol
_atom_site_fract_x
_atom_site_fract_y
_atom_site_fract_z
_atom_site_U_iso_or_equiv
_atom_site_adp_type
_atom_site_occupancy
_atom_site_site_symmetry_order
_atom_site_calc_flag
_atom_site_refinement_flags_posn
_atom_site_refinement_flags_adp
_atom_site_refinement_flags_occupancy
Y1 Y 0.83489(2) 0.54651(2) 0.84700(2) 0.01884(9) Uani 1 1 d . . .
S1 S 1.0000 0.5000 0.85647(7) 0.0260(3) Uani 1 2 d S T P
C1 C 0.7755(2) 0.3975(2) 0.90594(19) 0.0282(8) Uani 1 1 d . . .
C2 C 0.6970(2) 0.4427(2) 0.88155(19) 0.0251(8) Uani 1 1 d . . .
C3 C 0.6863(2) 0.5223(2) 0.92245(18) 0.0233(8) Uani 1 1 d . . .
C4 C 0.7585(3) 0.5266(2) 0.97087(19) 0.0277(8) Uani 1 1 d . . .
C5 C 0.8126(2) 0.4483(3) 0.96195(19) 0.0265(8) Uani 1 1 d . . .
C6 C 0.8103(3) 0.3083(3) 0.8798(2) 0.0423(11) Uani 1 1 d . . .
H6A H 0.7967 0.2611 0.9146 0.063 Uiso 1 1 calc R U .
H6B H 0.8759 0.3121 0.8730 0.063 Uiso 1 1 calc R U .
H6C H 0.7811 0.2933 0.8349 0.063 Uiso 1 1 calc R U .
C7 C 0.6330(3) 0.4069(3) 0.8265(2) 0.0388(10) Uani 1 1 d . . .
H7A H 0.5806 0.4472 0.8227 0.058 Uiso 1 1 calc R U .
H7B H 0.6126 0.3462 0.8401 0.058 Uiso 1 1 calc R U .
H7C H 0.6640 0.4038 0.7808 0.058 Uiso 1 1 calc R U .
C8 C 0.6039(2) 0.5830(3) 0.9239(2) 0.0338(9) Uani 1 1 d . . .
H8A H 0.5589 0.5579 0.9564 0.051 Uiso 1 1 calc R U .
H8B H 0.5779 0.5868 0.8763 0.051 Uiso 1 1 calc R U .
H8C H 0.6215 0.6435 0.9398 0.051 Uiso 1 1 calc R U .
C9 C 0.7728(3) 0.5994(3) 1.0249(2) 0.0459(11) Uani 1 1 d . . .
H9A H 0.7410 0.6544 1.0101 0.069 Uiso 1 1 calc R U .
H9B H 0.8376 0.6122 1.0291 0.069 Uiso 1 1 calc R U .
H9C H 0.7493 0.5792 1.0706 0.069 Uiso 1 1 calc R U .
C10 C 0.8918(3) 0.4210(3) 1.0078(2) 0.0416(11) Uani 1 1 d . . .
H10A H 0.9133 0.4737 1.0343 0.062 Uiso 1 1 calc R U .
H10B H 0.9407 0.3979 0.9779 0.062 Uiso 1 1 calc R U .
H10C H 0.8727 0.3738 1.0409 0.062 Uiso 1 1 calc R U .
C11 C 0.8152(3) 0.6050(3) 0.71611(18) 0.0283(8) Uani 1 1 d . . .
C12 C 0.7389(2) 0.6381(2) 0.7531(2) 0.0272(8) Uani 1 1 d . . .
C13 C 0.7707(2) 0.7030(2) 0.80286(19) 0.0278(8) Uani 1 1 d . . .
C14 C 0.8655(2) 0.7083(2) 0.7963(2) 0.0279(8) Uani 1 1 d . . .
C15 C 0.8931(2) 0.6498(3) 0.74139(19) 0.0279(8) Uani 1 1 d . . .
C16 C 0.8114(3) 0.5398(3) 0.6554(2) 0.0439(10) Uani 1 1 d . . .
H16A H 0.7975 0.5728 0.6118 0.066 Uiso 1 1 calc R U .
H16B H 0.7643 0.4947 0.6642 0.066 Uiso 1 1 calc R U .
H16C H 0.8700 0.5095 0.6505 0.066 Uiso 1 1 calc R U .
C17 C 0.6413(3) 0.6195(3) 0.7336(2) 0.0395(10) Uani 1 1 d . . .
H17A H 0.6013 0.6483 0.7682 0.059 Uiso 1 1 calc R U .
H17B H 0.6306 0.5541 0.7335 0.059 Uiso 1 1 calc R U .
H17C H 0.6288 0.6440 0.6865 0.059 Uiso 1 1 calc R U .
C18 C 0.7153(3) 0.7648(3) 0.8484(3) 0.0443(10) Uani 1 1 d . . .
H18A H 0.7368 0.7612 0.8973 0.066 Uiso 1 1 calc R U .
H18B H 0.6517 0.7466 0.8464 0.066 Uiso 1 1 calc R U .
H18C H 0.7213 0.8271 0.8314 0.066 Uiso 1 1 calc R U .
C19 C 0.9260(3) 0.7709(3) 0.8385(3) 0.0425(10) Uani 1 1 d . . .
H19A H 0.9227 0.8321 0.8187 0.064 Uiso 1 1 calc R U .
H19B H 0.9885 0.7491 0.8363 0.064 Uiso 1 1 calc R U .
H19C H 0.9058 0.7720 0.8878 0.064 Uiso 1 1 calc R U .
C20 C 0.9868(3) 0.6429(3) 0.7121(2) 0.0412(11) Uani 1 1 d . . .
H20A H 0.9936 0.5853 0.6870 0.062 Uiso 1 1 calc R U .
H20B H 1.0307 0.6460 0.7508 0.062 Uiso 1 1 calc R U .
H20C H 0.9975 0.6930 0.6792 0.062 Uiso 1 1 calc R U .

loop_
_atom_site_aniso_label
_atom_site_aniso_U_11
_atom_site_aniso_U_22
_atom_site_aniso_U_33
_atom_site_aniso_U_23
_atom_site_aniso_U_13
_atom_site_aniso_U_12
Y1 0.01491(15) 0.02109(17) 0.02051(14) 0.00176(15) 0.00160(15) 0.00112(11)
S1 0.0159(6) 0.0359(7) 0.0261(7) 0.000 0.000 0.0040(5)
C1 0.027(2) 0.025(2) 0.033(2) 0.0064(16) 0.0110(16) -0.0026(15)
C2 0.0218(17) 0.0253(19) 0.0282(18) 0.0004(15) 0.0064(15) -0.0046(14)
C3 0.0203(18) 0.0271(19) 0.0225(17) 0.0021(15) 0.0082(14) -0.0027(14)
C4 0.033(2) 0.029(2) 0.0211(17) 0.0038(15) 0.0063(16) -0.0033(16)
C5 0.0228(18) 0.0305(19) 0.0262(17) 0.0099(16) 0.0046(14) -0.0001(15)
C6 0.044(3) 0.022(2) 0.061(3) -0.0006(19) 0.019(2) 0.0002(17)
C7 0.037(2) 0.040(2) 0.040(2) -0.0032(18) -0.0009(18) -0.0133(18)
C8 0.023(2) 0.037(2) 0.041(2) 0.0044(19) 0.0112(17) 0.0045(17)
C9 0.051(3) 0.056(3) 0.031(2) -0.012(2) 0.002(2) -0.005(2)
C10 0.034(2) 0.056(3) 0.035(2) 0.022(2) 0.0001(18) 0.003(2)
C11 0.036(2) 0.027(2) 0.0215(18) 0.0070(15) -0.0016(16) 0.0019(16)
C12 0.0219(18) 0.028(2) 0.0319(19) 0.0111(16) -0.0042(15) -0.0009(15)
C13 0.027(2) 0.0204(18) 0.036(2) 0.0060(16) 0.0012(16) 0.0040(14)
C14 0.026(2) 0.0237(19) 0.034(2) 0.0092(17) -0.0037(16) -0.0013(14)
C15 0.0248(19) 0.031(2) 0.0275(19) 0.0137(16) 0.0044(15) 0.0029(15)
C16 0.067(3) 0.037(2) 0.0279(19) 0.002(2) 0.001(2) -0.002(2)
C17 0.030(2) 0.041(2) 0.048(3) 0.017(2) -0.0113(19) -0.0042(17)
C18 0.044(2) 0.028(2) 0.061(3) 0.001(2) 0.012(3) 0.0096(16)
C19 0.039(2) 0.033(2) 0.055(3) 0.003(2) -0.007(2) -0.0107(17)
C20 0.030(2) 0.053(3) 0.040(2) 0.022(2) 0.0115(18) 0.0015(18)

loop_
_atom_type_symbol
_atom_type_description
_atom_type_scat_dispersion_real
_atom_type_scat_dispersion_imag
_atom_type_scat_source
C C 0.0033 0.0016 'International Tables Vol C Tables 4.2.6.8 and 6.1.1.4'
H H 0.0000 0.0000 'International Tables Vol C Tables 4.2.6.8 and 6.1.1.4'
S S 0.1246 0.1234 'International Tables Vol C Tables 4.2.6.8 and 6.1.1.4'
Y Y -2.7962 3.5667 'International Tables Vol C Tables 4.2.6.8 and 6.1.1.4'

loop_
_geom_angle_atom_site_label_1
_geom_angle_atom_site_label_2
_geom_angle_atom_site_label_3
_geom_angle
_geom_angle_site_symmetry_3
S1 Y1 Cnt1 111.0 .
S1 Y1 Cnt2 110.7 .
Cnt1 Y1 Cnt2 138.3 .
S1 Y1 C14 96.15(8) .
S1 Y1 C4 108.70(9) .
C14 Y1 C4 120.37(12) .
S1 Y1 C1 93.69(8) .
C14 Y1 C1 169.24(11) .
C4 Y1 C1 51.69(11) .
S1 Y1 C2 124.60(8) .
C14 Y1 C2 139.24(11) .
C4 Y1 C2 51.57(11) .
C1 Y1 C2 31.26(11) .
S1 Y1 C5 85.00(8) .
C14 Y1 C5 145.88(12) .
C4 Y1 C5 31.30(11) .
C1 Y1 C5 31.12(12) .
C2 Y1 C5 51.49(11) .
S1 Y1 C13 127.26(8) .
C14 Y1 C13 31.12(11) .
C4 Y1 C13 103.11(11) .
C1 Y1 C13 138.74(11) .
C2 Y1 C13 108.14(11) .
C5 Y1 C13 134.41(11) .
S1 Y1 C11 105.10(9) .
C14 Y1 C11 51.36(12) .
C4 Y1 C11 146.03(12) .
C1 Y1 C11 129.61(12) .
C2 Y1 C11 109.78(12) .
C5 Y1 C11 160.21(12) .
C13 Y1 C11 51.38(11) .
S1 Y1 C3 136.29(8) .
C14 Y1 C3 117.74(11) .
C4 Y1 C3 31.03(11) .
C1 Y1 C3 51.54(11) .
C2 Y1 C3 31.15(11) .
C5 Y1 C3 51.39(11) .
C13 Y1 C3 89.47(11) .
C11 Y1 C3 117.36(11) .
S1 Y1 C12 134.46(9) .
C14 Y1 C12 51.61(11) .
C4 Y1 C12 115.30(12) .
C1 Y1 C12 122.40(11) .
C2 Y1 C12 92.85(11) .
C5 Y1 C12 140.25(11) .
C13 Y1 C12 31.30(11) .
C11 Y1 C12 31.05(11) .
C3 Y1 C12 89.23(11) .
S1 Y1 C15 84.13(8) .
C14 Y1 C15 31.03(12) .
C4 Y1 C15 151.30(12) .
C1 Y1 C15 155.69(12) .
C2 Y1 C15 140.52(11) .
C5 Y1 C15 167.77(11) .
C13 Y1 C15 51.26(11) .
C11 Y1 C15 30.91(12) .
C3 Y1 C15 138.81(11) .
C12 Y1 C15 51.30(11) .
Y1 S1 Y1 171.91(6) 2_765
C5 C1 C2 108.2(3) .
C5 C1 C6 125.6(4) .
C2 C1 C6 126.1(4) .
C5 C1 Y1 75.0(2) .
C2 C1 Y1 74.8(2) .
C6 C1 Y1 118.9(2) .
C1 C2 C3 107.8(3) .
C1 C2 C7 125.1(3) .
C3 C2 C7 126.9(3) .
C1 C2 Y1 73.9(2) .
C3 C2 Y1 74.88(19) .
C7 C2 Y1 121.3(2) .
C4 C3 C2 107.9(3) .
C4 C3 C8 124.9(3) .
C2 C3 C8 126.3(3) .
C4 C3 Y1 73.49(19) .
C2 C3 Y1 73.98(19) .
C8 C3 Y1 126.7(2) .
C3 C4 C5 108.2(3) .
C3 C4 C9 125.7(4) .
C5 C4 C9 126.0(4) .
C3 C4 Y1 75.48(19) .
C5 C4 Y1 75.0(2) .
C9 C4 Y1 117.9(2) .
C1 C5 C4 107.7(3) .
C1 C5 C10 126.2(4) .
C4 C5 C10 125.9(4) .
C1 C5 Y1 73.8(2) .
C4 C5 Y1 73.7(2) .
C10 C5 Y1 121.6(2) .
C15 C11 C12 108.7(3) .
C15 C11 C16 126.3(4) .
C12 C11 C16 124.8(4) .
C15 C11 Y1 75.3(2) .
C12 C11 Y1 74.8(2) .
C16 C11 Y1 120.9(2) .
C11 C12 C13 107.3(3) .
C11 C12 C17 125.2(4) .
C13 C12 C17 126.7(4) .
C11 C12 Y1 74.2(2) .
C13 C12 Y1 74.0(2) .
C17 C12 Y1 125.6(2) .
C14 C13 C12 107.9(3) .
C14 C13 C18 124.1(4) .
C12 C13 C18 127.7(3) .
C14 C13 Y1 73.7(2) .
C12 C13 Y1 74.7(2) .
C18 C13 Y1 123.3(3) .
C13 C14 C15 108.6(3) .
C13 C14 C19 125.1(4) .
C15 C14 C19 126.3(3) .
C13 C14 Y1 75.2(2) .
C15 C14 Y1 76.1(2) .
C19 C14 Y1 117.8(3) .
C14 C15 C11 107.6(3) .
C14 C15 C20 125.6(4) .
C11 C15 C20 126.7(4) .
C14 C15 Y1 72.9(2) .
C11 C15 Y1 73.81(19) .
C20 C15 Y1 122.6(2) .

loop_
_geom_bond_atom_site_label_1
_geom_bond_atom_site_label_2
_geom_bond_distance
_geom_bond_site_symmetry_2
Y1 Cnt1 2.341 .
Y1 Cnt2 2.351 .
Y1 S1 2.5433(3) .
Y1 C14 2.618(4) .
Y1 C4 2.620(4) .
Y1 C1 2.622(3) .
Y1 C2 2.634(3) .
Y1 C5 2.638(3) .
Y1 C13 2.638(3) .
Y1 C11 2.641(3) .
Y1 C3 2.646(3) .
Y1 C12 2.648(4) .
Y1 C15 2.660(3) .
S1 Y1 2.5433(3) 2_765
C1 C5 1.411(5) .
C1 C2 1.416(5) .
C1 C6 1.500(5) .
C2 C3 1.418(5) .
C2 C7 1.506(5) .
C3 C4 1.409(5) .
C3 C8 1.514(5) .
C4 C5 1.419(5) .
C4 C9 1.500(5) .
C5 C10 1.513(5) .
C11 C15 1.413(5) .
C11 C12 1.416(5) .
C11 C16 1.501(5) .
C12 C13 1.426(5) .
C12 C17 1.515(5) .
C13 C14 1.410(5) .
C13 C18 1.500(5) .
C14 C15 1.412(5) .
C14 C19 1.515(5) .
C15 C20 1.497(5) .
